data_4025229
loop_
_publ_author_name
'Christopher J. Adams'
'Rosenildo C. da Costa'
'Ruth Edge'
'Dennis H. Evans'
'Matthew F. Hood'

_publ_section_title
;
 On the Causes of Potential Inversion in 1,2,4,5-Tetrakis(amino)benzenes
;
_journal_name_full 'Journal of Organic Chemistry'
_journal_page_first 1168
_journal_page_last 1178
_journal_paper_doi 10.1021/jo902411b
_journal_volume 75
_journal_year 2010
_chemical_formula_moiety 'C32 H12 B F24, C14 H26 N4'
_chemical_formula_sum 'C46 H38 B F24 N4'
_chemical_formula_weight 1113.61
_chemical_name_systematic
; 
 ? 
;
_space_group_IT_number 2
_symmetry_cell_setting triclinic
_symmetry_space_group_name_Hall '-P 1'
_symmetry_space_group_name_H-M 'P -1'
_atom_sites_solution_hydrogens geom
_atom_sites_solution_primary direct
_atom_sites_solution_secondary difmap
_audit_creation_method SHELXL-97
_cell_angle_alpha 84.315(3)
_cell_angle_beta 85.095(5)
_cell_angle_gamma 78.110(5)
_cell_formula_units_Z 2
_cell_length_a 10.0811(14)
_cell_length_b 11.002(2)
_cell_length_c 22.144(4)
_cell_measurement_reflns_used 865
_cell_measurement_temperature 100(2)
_cell_measurement_theta_max 22.49
_cell_measurement_theta_min 2.54
_cell_volume 2386.2(7)
_computing_cell_refinement 'Bruker SAINT'
_computing_data_collection 'Bruker APEX2'
_computing_data_reduction 'Bruker SAINT'
_computing_molecular_graphics 'Bruker SHELXTL'
_computing_publication_material 'Bruker SHELXTL'
_computing_structure_refinement 'SHELXL-97 (Sheldrick, 1997)'
_computing_structure_solution 'SHELXS-97 (Sheldrick, 1990)'
_diffrn_ambient_temperature 100(2)
_diffrn_measured_fraction_theta_full 0.990
_diffrn_measured_fraction_theta_max 0.990
_diffrn_measurement_device_type 'Bruker APEX-II CCD'
_diffrn_measurement_method '\f and \w scans'
_diffrn_radiation_monochromator graphite
_diffrn_radiation_source 'fine-focus sealed tube'
_diffrn_radiation_type MoK\a
_diffrn_radiation_wavelength 0.71073
_diffrn_reflns_av_R_equivalents 0.0494
_diffrn_reflns_av_sigmaI/netI 0.0540
_diffrn_reflns_limit_h_max 13
_diffrn_reflns_limit_h_min -7
_diffrn_reflns_limit_k_max 14
_diffrn_reflns_limit_k_min -14
_diffrn_reflns_limit_l_max 28
_diffrn_reflns_limit_l_min -28
_diffrn_reflns_number 39675
_diffrn_reflns_theta_full 27.51
_diffrn_reflns_theta_max 27.51
_diffrn_reflns_theta_min 0.93
_diffrn_standards_number 0
_exptl_absorpt_coefficient_mu 0.157
_exptl_absorpt_correction_T_max 0.928
_exptl_absorpt_correction_T_min 0.806
_exptl_absorpt_correction_type multi-scan
_exptl_absorpt_process_details SADABS
_exptl_crystal_colour blue-green
_exptl_crystal_density_diffrn 1.550
_exptl_crystal_density_meas ?
_exptl_crystal_density_method 'not measured'
_exptl_crystal_description Lath
_exptl_crystal_F_000 1126
_exptl_crystal_size_max 0.4
_exptl_crystal_size_mid 0.1
_exptl_crystal_size_min 0.02
_refine_diff_density_max 0.575
_refine_diff_density_min -0.409
_refine_diff_density_rms 0.058
_refine_ls_extinction_method none
_refine_ls_goodness_of_fit_ref 1.021
_refine_ls_hydrogen_treatment constr
_refine_ls_matrix_type full
_refine_ls_number_parameters 684
_refine_ls_number_reflns 10872
_refine_ls_number_restraints 0
_refine_ls_restrained_S_all 1.021
_refine_ls_R_factor_all 0.0831
_refine_ls_R_factor_gt 0.0475
_refine_ls_shift/su_max 0.007
_refine_ls_shift/su_mean 0.000
_refine_ls_structure_factor_coef Fsqd
_refine_ls_weighting_details 'calc w=1/[\s^2^(Fo^2^)+(0.0410P)^2^+1.3288P] where P=(Fo^2^+2Fc^2^)/3'
_refine_ls_weighting_scheme calc
_refine_ls_wR_factor_gt 0.0983
_refine_ls_wR_factor_ref 0.1126
_reflns_number_gt 7301
_reflns_number_total 10872
_reflns_threshold_expression >2sigma(I)
_cod_data_source_file jo902411b_si_003.cif
_cod_data_source_block 2[BARF]_polymorph2
_cod_depositor_comments
;
The following automatic conversions were performed:

'_symmetry_cell_setting' value 'Triclinic' changed to 'triclinic'
according to the built-in table from CIF Core dictionary named
'cif_core.dic' version 2.4.1 from 2010-06-29.

Automatic conversion script
Id: cif_fix_values 1646 2011-03-28 12:23:43Z adriana 

The following automatic conversions were performed:

'_exptl_crystal_density_meas' value 'not measured' was changed to '?'
- the value is perceived as not measured.

Automatic conversion script
Id: cif_fix_values 3008 2015-01-20 13:52:24Z robertas 
;
_cod_original_cell_volume 2386.3(7)
_cod_database_code 4025229

loop_
_symmetry_equiv_pos_as_xyz
'x, y, z'
'-x, -y, -z'

loop_
_atom_site_label
_atom_site_type_symbol
_atom_site_fract_x
_atom_site_fract_y
_atom_site_fract_z
_atom_site_U_iso_or_equiv
_atom_site_adp_type
_atom_site_occupancy
_atom_site_symmetry_multiplicity
_atom_site_calc_flag
_atom_site_refinement_flags
_atom_site_disorder_assembly
_atom_site_disorder_group
C5A C -0.2732(2) -0.1334(2) 0.59055(11) 0.0303(5) Uani 1 1 d . . .
H5AA H -0.3204 -0.0988 0.5539 0.045 Uiso 1 1 calc R . .
H5AB H -0.3389 -0.1296 0.6259 0.045 Uiso 1 1 calc R . .
H5AC H -0.2288 -0.2203 0.5860 0.045 Uiso 1 1 calc R . .
C4A C -0.1214(3) -0.0834(2) 0.66052(10) 0.0298(5) Uani 1 1 d . . .
H4AA H -0.0421 -0.0451 0.6614 0.045 Uiso 1 1 calc R . .
H4AB H -0.0956 -0.1733 0.6712 0.045 Uiso 1 1 calc R . .
H4AC H -0.1931 -0.0466 0.6899 0.045 Uiso 1 1 calc R . .
N1A N -0.17143(19) -0.06126(17) 0.59927(8) 0.0234(4) Uani 1 1 d . . .
C1A C -0.0909(2) -0.02718(19) 0.54976(9) 0.0177(4) Uani 1 1 d . . .
C2A C -0.0793(2) -0.08712(18) 0.49662(9) 0.0180(4) Uani 1 1 d . . .
H2AD H -0.1377 -0.1435 0.4934 0.022 Uiso 1 1 calc R . .
C3A C 0.0130(2) -0.06893(18) 0.44796(9) 0.0160(4) Uani 1 1 d . . .
N2A N 0.03253(18) -0.14304(16) 0.40013(8) 0.0196(4) Uani 1 1 d . . .
C6A C -0.0658(2) -0.2198(2) 0.39337(10) 0.0246(5) Uani 1 1 d . . .
H6AA H -0.1579 -0.1718 0.4014 0.037 Uiso 1 1 calc R . .
H6AB H -0.0500 -0.2939 0.4223 0.037 Uiso 1 1 calc R . .
H6AC H -0.0559 -0.2455 0.3518 0.037 Uiso 1 1 calc R . .
C7A C 0.1697(2) -0.1995(2) 0.37678(10) 0.0245(5) Uani 1 1 d . . .
H7AA H 0.2347 -0.1510 0.3872 0.037 Uiso 1 1 calc R . .
H7AB H 0.1719 -0.1999 0.3325 0.037 Uiso 1 1 calc R . .
H7AC H 0.1943 -0.2852 0.3951 0.037 Uiso 1 1 calc R . .
C5B C 0.7367(3) 0.2196(2) 0.08639(12) 0.0346(6) Uani 1 1 d . . .
H5BA H 0.8114 0.2040 0.1134 0.052 Uiso 1 1 calc R . .
H5BB H 0.6498 0.2334 0.1107 0.052 Uiso 1 1 calc R . .
H5BC H 0.7423 0.2936 0.0585 0.052 Uiso 1 1 calc R . .
C4B C 0.6239(2) 0.1144(2) 0.01987(11) 0.0292(5) Uani 1 1 d . . .
H4BA H 0.6430 0.0501 -0.0090 0.044 Uiso 1 1 calc R . .
H4BB H 0.5965 0.1964 -0.0021 0.044 Uiso 1 1 calc R . .
H4BC H 0.5505 0.0983 0.0496 0.044 Uiso 1 1 calc R . .
N1B N 0.74636(18) 0.11215(17) 0.05151(8) 0.0237(4) Uani 1 1 d . . .
C1B C 0.8723(2) 0.05473(19) 0.02786(9) 0.0185(4) Uani 1 1 d . . .
C2B C 0.9808(2) 0.11611(19) 0.02183(9) 0.0195(4) Uani 1 1 d . . .
H2BD H 0.9691 0.1940 0.0387 0.023 Uiso 1 1 calc R . .
C3B C 1.1062(2) 0.06909(19) -0.00774(9) 0.0175(4) Uani 1 1 d . . .
N2B N 1.20413(18) 0.14056(16) -0.01796(8) 0.0195(4) Uani 1 1 d . . .
C6B C 1.1887(2) 0.2524(2) 0.01383(10) 0.0252(5) Uani 1 1 d . . .
H6BA H 1.1569 0.2352 0.0563 0.038 Uiso 1 1 calc R . .
H6BB H 1.1223 0.3192 -0.0058 0.038 Uiso 1 1 calc R . .
H6BC H 1.2764 0.2782 0.0124 0.038 Uiso 1 1 calc R . .
C7B C 1.2803(2) 0.1503(2) -0.07698(9) 0.0223(5) Uani 1 1 d . . .
H7BA H 1.2722 0.0814 -0.1004 0.033 Uiso 1 1 calc R . .
H7BB H 1.3762 0.1463 -0.0707 0.033 Uiso 1 1 calc R . .
H7BC H 1.2435 0.2298 -0.0994 0.033 Uiso 1 1 calc R . .
B1 B 0.6334(2) 0.7212(2) 0.27185(10) 0.0148(5) Uani 1 1 d . . .
C1 C 0.5285(2) 0.64549(17) 0.24582(9) 0.0147(4) Uani 1 1 d . . .
C2 C 0.5263(2) 0.63194(18) 0.18348(9) 0.0160(4) Uani 1 1 d . . .
H2A H 0.5855 0.6701 0.1556 0.019 Uiso 1 1 calc R . .
C3 C 0.4415(2) 0.56519(18) 0.16095(9) 0.0155(4) Uani 1 1 d . . .
C4 C 0.4457(2) 0.55075(19) 0.09436(9) 0.0194(4) Uani 1 1 d . . .
C5 C 0.3520(2) 0.50983(18) 0.19980(9) 0.0169(4) Uani 1 1 d . . .
H5A H 0.2948 0.4627 0.1847 0.020 Uiso 1 1 calc R . .
C6 C 0.3482(2) 0.52518(18) 0.26143(9) 0.0158(4) Uani 1 1 d . . .
C7 C 0.2449(2) 0.47297(19) 0.30325(9) 0.0197(4) Uani 1 1 d . . .
C8 C 0.4353(2) 0.59045(18) 0.28385(9) 0.0157(4) Uani 1 1 d . . .
H8A H 0.4313 0.5978 0.3264 0.019 Uiso 1 1 calc R . .
C9 C 0.5720(2) 0.87203(18) 0.26471(9) 0.0152(4) Uani 1 1 d . . .
C10 C 0.6253(2) 0.95470(19) 0.29558(9) 0.0170(4) Uani 1 1 d . . .
H10A H 0.6870 0.9213 0.3259 0.020 Uiso 1 1 calc R . .
C11 C 0.5917(2) 1.08322(19) 0.28366(9) 0.0188(4) Uani 1 1 d . . .
C12 C 0.6634(2) 1.1643(2) 0.31417(11) 0.0276(5) Uani 1 1 d . . .
C13 C 0.4995(2) 1.13606(19) 0.24095(9) 0.0190(4) Uani 1 1 d . . .
H13A H 0.4767 1.2239 0.2323 0.023 Uiso 1 1 calc R . .
C14 C 0.4416(2) 1.05727(18) 0.21109(9) 0.0169(4) Uani 1 1 d . . .
C15 C 0.3391(2) 1.11207(19) 0.16597(10) 0.0217(5) Uani 1 1 d . . .
C16 C 0.4770(2) 0.92826(18) 0.22268(9) 0.0163(4) Uani 1 1 d . . .
H16A H 0.4353 0.8769 0.2014 0.020 Uiso 1 1 calc R . .
C17 C 0.6560(2) 0.67111(18) 0.34290(9) 0.0153(4) Uani 1 1 d . . .
C18 C 0.7558(2) 0.56706(18) 0.35987(9) 0.0168(4) Uani 1 1 d . . .
H18A H 0.8157 0.5272 0.3291 0.020 Uiso 1 1 calc R . .
C19 C 0.7702(2) 0.52011(19) 0.42014(9) 0.0189(4) Uani 1 1 d . . .
C20 C 0.8813(2) 0.4108(2) 0.43425(10) 0.0249(5) Uani 1 1 d . . .
C21 C 0.6850(2) 0.57538(19) 0.46668(9) 0.0196(4) Uani 1 1 d . . .
H21A H 0.6948 0.5438 0.5079 0.024 Uiso 1 1 calc R . .
C22 C 0.5851(2) 0.67802(19) 0.45117(9) 0.0186(4) Uani 1 1 d . . .
C23 C 0.4884(2) 0.7400(2) 0.49902(10) 0.0235(5) Uani 1 1 d . . .
C24 C 0.5711(2) 0.72477(19) 0.39082(9) 0.0164(4) Uani 1 1 d . . .
H24A H 0.5016 0.7954 0.3818 0.020 Uiso 1 1 calc R . .
C25 C 0.7801(2) 0.69629(18) 0.23122(9) 0.0155(4) Uani 1 1 d . . .
C26 C 0.8630(2) 0.78507(18) 0.21962(9) 0.0155(4) Uani 1 1 d . . .
H26A H 0.8358 0.8619 0.2377 0.019 Uiso 1 1 calc R . .
C27 C 0.9830(2) 0.76558(19) 0.18292(9) 0.0180(4) Uani 1 1 d . . .
C28 C 1.0670(2) 0.8635(2) 0.17371(10) 0.0227(5) Uani 1 1 d . . .
C29 C 1.0261(2) 0.6553(2) 0.15523(9) 0.0200(4) Uani 1 1 d . . .
H29A H 1.1062 0.6425 0.1288 0.024 Uiso 1 1 calc R . .
C30 C 0.9484(2) 0.56415(19) 0.16729(9) 0.0200(4) Uani 1 1 d . . .
C31 C 0.9888(2) 0.4463(2) 0.13674(11) 0.0292(5) Uani 1 1 d . . .
C32 C 0.8302(2) 0.58375(19) 0.20489(9) 0.0179(4) Uani 1 1 d . . .
H32A H 0.7812 0.5182 0.2131 0.022 Uiso 1 1 calc R . .
F1 F 0.55233(14) 0.58513(15) 0.06291(6) 0.0367(4) Uani 1 1 d . . .
F2 F 0.33596(14) 0.61957(15) 0.06835(6) 0.0395(4) Uani 1 1 d . . .
F3 F 0.44750(17) 0.43412(13) 0.08220(6) 0.0429(4) Uani 1 1 d . . .
F4 F 0.12188(13) 0.54733(13) 0.30222(6) 0.0314(3) Uani 1 1 d . . .
F5 F 0.22901(15) 0.36223(12) 0.28801(7) 0.0390(4) Uani 1 1 d . . .
F6 F 0.27653(14) 0.45686(13) 0.36116(6) 0.0327(3) Uani 1 1 d . . .
F7 F 0.78245(17) 1.17358(18) 0.28448(9) 0.0619(5) Uani 1 1 d . . .
F8 F 0.59262(16) 1.27982(12) 0.31751(7) 0.0421(4) Uani 1 1 d . . .
F9 F 0.69221(18) 1.12015(13) 0.37069(7) 0.0495(4) Uani 1 1 d . . .
F10 F 0.21181(13) 1.13452(14) 0.19086(6) 0.0385(4) Uani 1 1 d . . .
F11 F 0.36088(14) 1.22095(12) 0.13833(6) 0.0316(3) Uani 1 1 d . . .
F12 F 0.33922(14) 1.03801(12) 0.12123(6) 0.0337(3) Uani 1 1 d . . .
F13 F 1.00429(14) 0.43616(15) 0.41938(8) 0.0538(5) Uani 1 1 d . . .
F14 F 0.87384(18) 0.31272(14) 0.40489(7) 0.0526(5) Uani 1 1 d . . .
F15 F 0.88093(14) 0.37058(13) 0.49296(6) 0.0341(3) Uani 1 1 d . . .
F16 F 0.52171(15) 0.69909(14) 0.55529(6) 0.0390(4) Uani 1 1 d . . .
F17 F 0.36141(14) 0.72350(15) 0.49495(6) 0.0390(4) Uani 1 1 d . . .
F18 F 0.47980(15) 0.86385(12) 0.49452(6) 0.0375(4) Uani 1 1 d . . .
F19 F 0.99184(15) 0.97842(13) 0.16996(9) 0.0543(5) Uani 1 1 d . . .
F20 F 1.14572(17) 0.85732(16) 0.12216(7) 0.0505(4) Uani 1 1 d . . .
F21 F 1.14895(18) 0.85702(17) 0.21767(7) 0.0589(5) Uani 1 1 d . . .
F22 F 0.96465(19) 0.34631(13) 0.17184(8) 0.0592(5) Uani 1 1 d . . .
F23 F 1.12002(14) 0.42099(16) 0.11812(9) 0.0562(5) Uani 1 1 d . . .
F24 F 0.92052(15) 0.44808(14) 0.08730(7) 0.0441(4) Uani 1 1 d . . .

loop_
_atom_site_aniso_label
_atom_site_aniso_U_11
_atom_site_aniso_U_22
_atom_site_aniso_U_33
_atom_site_aniso_U_23
_atom_site_aniso_U_13
_atom_site_aniso_U_12
C5A 0.0276(14) 0.0361(13) 0.0302(13) -0.0008(10) 0.0064(10) -0.0177(11)
C4A 0.0380(15) 0.0313(13) 0.0207(11) 0.0048(9) 0.0006(10) -0.0124(11)
N1A 0.0254(11) 0.0259(10) 0.0209(9) -0.0006(7) 0.0025(8) -0.0123(8)
C1A 0.0131(11) 0.0191(10) 0.0202(10) 0.0028(8) -0.0010(8) -0.0035(8)
C2A 0.0149(11) 0.0167(10) 0.0240(11) 0.0005(8) -0.0033(8) -0.0071(8)
C3A 0.0146(11) 0.0154(10) 0.0175(10) 0.0015(8) -0.0041(8) -0.0018(8)
N2A 0.0176(10) 0.0210(9) 0.0210(9) -0.0027(7) -0.0027(7) -0.0050(7)
C6A 0.0267(13) 0.0281(12) 0.0226(11) -0.0046(9) -0.0066(9) -0.0103(10)
C7A 0.0252(13) 0.0251(11) 0.0219(11) -0.0039(9) 0.0004(9) -0.0017(10)
C5B 0.0261(14) 0.0313(13) 0.0482(16) -0.0199(12) 0.0114(11) -0.0073(11)
C4B 0.0203(13) 0.0274(12) 0.0390(14) -0.0016(10) -0.0025(10) -0.0033(10)
N1B 0.0176(10) 0.0234(10) 0.0309(10) -0.0088(8) 0.0037(8) -0.0050(8)
C1B 0.0200(12) 0.0187(10) 0.0163(10) 0.0000(8) 0.0006(8) -0.0040(9)
C2B 0.0222(12) 0.0181(10) 0.0184(10) -0.0026(8) 0.0007(8) -0.0050(9)
C3B 0.0201(12) 0.0188(10) 0.0141(10) 0.0008(8) -0.0015(8) -0.0059(9)
N2B 0.0205(10) 0.0212(9) 0.0177(9) -0.0008(7) 0.0015(7) -0.0079(8)
C6B 0.0258(13) 0.0239(11) 0.0280(12) -0.0029(9) -0.0020(9) -0.0093(10)
C7B 0.0208(12) 0.0259(11) 0.0203(11) 0.0030(9) 0.0008(9) -0.0083(9)
B1 0.0124(12) 0.0161(11) 0.0159(11) -0.0010(9) 0.0000(9) -0.0033(9)
C1 0.0129(11) 0.0118(9) 0.0184(10) 0.0015(7) -0.0020(8) -0.0009(8)
C2 0.0125(11) 0.0151(10) 0.0199(10) 0.0028(8) -0.0005(8) -0.0038(8)
C3 0.0138(11) 0.0137(9) 0.0178(10) 0.0001(8) -0.0010(8) -0.0010(8)
C4 0.0181(12) 0.0222(11) 0.0187(10) -0.0018(8) -0.0003(8) -0.0066(9)
C5 0.0134(11) 0.0154(10) 0.0225(11) -0.0013(8) -0.0029(8) -0.0038(8)
C6 0.0132(11) 0.0133(9) 0.0203(10) 0.0006(8) -0.0003(8) -0.0025(8)
C7 0.0192(12) 0.0200(11) 0.0214(11) -0.0005(8) -0.0008(8) -0.0086(9)
C8 0.0147(11) 0.0142(10) 0.0177(10) -0.0018(8) -0.0013(8) -0.0016(8)
C9 0.0126(11) 0.0173(10) 0.0154(10) -0.0015(8) 0.0029(8) -0.0040(8)
C10 0.0140(11) 0.0199(10) 0.0161(10) -0.0008(8) 0.0000(8) -0.0013(8)
C11 0.0166(12) 0.0187(10) 0.0210(11) -0.0044(8) 0.0021(8) -0.0033(8)
C12 0.0300(14) 0.0217(12) 0.0330(13) -0.0073(10) -0.0025(10) -0.0070(10)
C13 0.0177(12) 0.0154(10) 0.0226(11) -0.0013(8) 0.0024(8) -0.0020(8)
C14 0.0146(11) 0.0172(10) 0.0177(10) 0.0014(8) 0.0007(8) -0.0021(8)
C15 0.0222(13) 0.0175(10) 0.0245(11) 0.0021(8) -0.0022(9) -0.0033(9)
C16 0.0152(11) 0.0171(10) 0.0171(10) -0.0004(8) 0.0002(8) -0.0050(8)
C17 0.0140(11) 0.0163(10) 0.0174(10) 0.0009(8) -0.0029(8) -0.0073(8)
C18 0.0154(11) 0.0160(10) 0.0202(10) -0.0007(8) -0.0013(8) -0.0064(8)
C19 0.0172(12) 0.0176(10) 0.0225(11) 0.0032(8) -0.0042(8) -0.0062(9)
C20 0.0233(13) 0.0261(12) 0.0233(11) 0.0052(9) -0.0025(9) -0.0034(10)
C21 0.0191(12) 0.0235(11) 0.0169(10) 0.0053(8) -0.0040(8) -0.0081(9)
C22 0.0169(12) 0.0220(11) 0.0188(10) -0.0018(8) 0.0002(8) -0.0091(9)
C23 0.0250(13) 0.0278(12) 0.0176(11) 0.0017(9) -0.0024(9) -0.0062(10)
C24 0.0128(11) 0.0181(10) 0.0193(10) -0.0002(8) -0.0018(8) -0.0056(8)
C25 0.0153(11) 0.0164(10) 0.0143(10) 0.0013(8) -0.0039(8) -0.0022(8)
C26 0.0156(11) 0.0157(10) 0.0156(10) -0.0023(8) -0.0028(8) -0.0024(8)
C27 0.0145(11) 0.0226(11) 0.0172(10) 0.0017(8) -0.0036(8) -0.0051(9)
C28 0.0175(12) 0.0258(12) 0.0248(11) -0.0013(9) 0.0017(9) -0.0062(9)
C29 0.0119(11) 0.0274(11) 0.0194(10) -0.0052(9) -0.0011(8) 0.0005(9)
C30 0.0150(12) 0.0214(11) 0.0230(11) -0.0052(8) -0.0050(8) 0.0006(9)
C31 0.0188(13) 0.0289(13) 0.0401(14) -0.0135(11) -0.0041(10) 0.0005(10)
C32 0.0165(11) 0.0176(10) 0.0205(10) 0.0000(8) -0.0048(8) -0.0047(8)
F1 0.0297(8) 0.0666(10) 0.0210(7) -0.0086(7) 0.0072(6) -0.0277(7)
F2 0.0282(8) 0.0635(10) 0.0203(7) 0.0017(7) -0.0061(6) 0.0053(7)
F3 0.0793(12) 0.0295(8) 0.0250(7) -0.0082(6) -0.0004(7) -0.0209(8)
F4 0.0166(7) 0.0398(8) 0.0345(8) 0.0048(6) 0.0045(6) -0.0040(6)
F5 0.0517(10) 0.0282(7) 0.0434(9) -0.0100(6) 0.0185(7) -0.0279(7)
F6 0.0317(8) 0.0493(9) 0.0206(7) 0.0104(6) -0.0030(6) -0.0215(7)
F7 0.0438(11) 0.0810(13) 0.0779(13) -0.0448(10) 0.0150(9) -0.0411(10)
F8 0.0586(11) 0.0177(7) 0.0517(9) -0.0127(6) -0.0210(8) 0.0000(7)
F9 0.0804(13) 0.0310(8) 0.0432(9) -0.0052(7) -0.0355(8) -0.0116(8)
F10 0.0165(8) 0.0521(9) 0.0397(8) 0.0106(7) -0.0033(6) 0.0033(6)
F11 0.0384(9) 0.0221(7) 0.0347(8) 0.0114(6) -0.0142(6) -0.0086(6)
F12 0.0461(9) 0.0253(7) 0.0299(7) -0.0014(6) -0.0195(6) -0.0010(6)
F13 0.0175(8) 0.0505(10) 0.0785(12) 0.0368(9) 0.0072(7) 0.0030(7)
F14 0.0707(12) 0.0303(8) 0.0505(10) -0.0110(7) -0.0281(9) 0.0183(8)
F15 0.0307(8) 0.0385(8) 0.0261(7) 0.0130(6) -0.0048(6) 0.0032(6)
F16 0.0420(9) 0.0525(9) 0.0158(7) -0.0018(6) -0.0010(6) 0.0052(7)
F17 0.0206(8) 0.0628(10) 0.0357(8) -0.0143(7) 0.0061(6) -0.0122(7)
F18 0.0490(10) 0.0284(7) 0.0333(8) -0.0090(6) 0.0095(7) -0.0053(7)
F19 0.0305(9) 0.0248(8) 0.1061(15) 0.0043(8) 0.0082(9) -0.0118(7)
F20 0.0537(11) 0.0609(11) 0.0447(9) -0.0119(8) 0.0239(8) -0.0366(9)
F21 0.0742(13) 0.0755(12) 0.0456(10) 0.0249(9) -0.0350(9) -0.0593(10)
F22 0.0867(14) 0.0195(8) 0.0652(12) -0.0101(7) 0.0040(10) 0.0031(8)
F23 0.0163(8) 0.0636(11) 0.0949(14) -0.0596(10) 0.0014(8) 0.0006(7)
F24 0.0377(9) 0.0433(9) 0.0553(10) -0.0298(8) -0.0180(7) 0.0011(7)

loop_
_atom_type_symbol
_atom_type_description
_atom_type_scat_dispersion_real
_atom_type_scat_dispersion_imag
_atom_type_scat_source
C C 0.0033 0.0016 'International Tables Vol C Tables 4.2.6.8 and 6.1.1.4'
H H 0.0000 0.0000 'International Tables Vol C Tables 4.2.6.8 and 6.1.1.4'
B B 0.0013 0.0007 'International Tables Vol C Tables 4.2.6.8 and 6.1.1.4'
N N 0.0061 0.0033 'International Tables Vol C Tables 4.2.6.8 and 6.1.1.4'
F F 0.0171 0.0103 'International Tables Vol C Tables 4.2.6.8 and 6.1.1.4'

loop_
_geom_angle_atom_site_label_1
_geom_angle_atom_site_label_2
_geom_angle_atom_site_label_3
_geom_angle
_geom_angle_site_symmetry_1
_geom_angle_site_symmetry_3
_geom_angle_publ_flag
N1A C5A H5AA 109.5 . . ?
N1A C5A H5AB 109.5 . . ?
H5AA C5A H5AB 109.5 . . ?
N1A C5A H5AC 109.5 . . ?
H5AA C5A H5AC 109.5 . . ?
H5AB C5A H5AC 109.5 . . ?
N1A C4A H4AA 109.5 . . ?
N1A C4A H4AB 109.5 . . ?
H4AA C4A H4AB 109.5 . . ?
N1A C4A H4AC 109.5 . . ?
H4AA C4A H4AC 109.5 . . ?
H4AB C4A H4AC 109.5 . . ?
C1A N1A C5A 118.93(18) . . ?
C1A N1A C4A 121.23(18) . . ?
C5A N1A C4A 113.33(17) . . ?
N1A C1A C2A 120.53(18) . . ?
N1A C1A C3A 121.24(18) . 2_556 ?
C2A C1A C3A 118.20(18) . 2_556 ?
C3A C2A C1A 123.50(18) . . ?
C3A C2A H2AD 118.2 . . ?
C1A C2A H2AD 118.2 . . ?
N2A C3A C2A 120.73(18) . . ?
N2A C3A C1A 121.27(18) . 2_556 ?
C2A C3A C1A 117.96(18) . 2_556 ?
C3A N2A C6A 119.05(18) . . ?
C3A N2A C7A 121.06(17) . . ?
C6A N2A C7A 112.15(17) . . ?
N2A C6A H6AA 109.5 . . ?
N2A C6A H6AB 109.5 . . ?
H6AA C6A H6AB 109.5 . . ?
N2A C6A H6AC 109.5 . . ?
H6AA C6A H6AC 109.5 . . ?
H6AB C6A H6AC 109.5 . . ?
N2A C7A H7AA 109.5 . . ?
N2A C7A H7AB 109.5 . . ?
H7AA C7A H7AB 109.5 . . ?
N2A C7A H7AC 109.5 . . ?
H7AA C7A H7AC 109.5 . . ?
H7AB C7A H7AC 109.5 . . ?
N1B C5B H5BA 109.5 . . ?
N1B C5B H5BB 109.5 . . ?
H5BA C5B H5BB 109.5 . . ?
N1B C5B H5BC 109.5 . . ?
H5BA C5B H5BC 109.5 . . ?
H5BB C5B H5BC 109.5 . . ?
N1B C4B H4BA 109.5 . . ?
N1B C4B H4BB 109.5 . . ?
H4BA C4B H4BB 109.5 . . ?
N1B C4B H4BC 109.5 . . ?
H4BA C4B H4BC 109.5 . . ?
H4BB C4B H4BC 109.5 . . ?
C1B N1B C5B 118.98(18) . . ?
C1B N1B C4B 120.50(18) . . ?
C5B N1B C4B 113.40(18) . . ?
N1B C1B C2B 120.57(19) . . ?
N1B C1B C3B 120.94(18) . 2_755 ?
C2B C1B C3B 118.48(19) . 2_755 ?
C1B C2B C3B 123.35(19) . . ?
C1B C2B H2BD 118.3 . . ?
C3B C2B H2BD 118.3 . . ?
N2B C3B C2B 120.33(19) . . ?
N2B C3B C1B 121.77(19) . 2_755 ?
C2B C3B C1B 117.90(18) . 2_755 ?
C3B N2B C6B 119.04(18) . . ?
C3B N2B C7B 121.60(17) . . ?
C6B N2B C7B 112.25(16) . . ?
N2B C6B H6BA 109.5 . . ?
N2B C6B H6BB 109.5 . . ?
H6BA C6B H6BB 109.5 . . ?
N2B C6B H6BC 109.5 . . ?
H6BA C6B H6BC 109.5 . . ?
H6BB C6B H6BC 109.5 . . ?
N2B C7B H7BA 109.5 . . ?
N2B C7B H7BB 109.5 . . ?
H7BA C7B H7BB 109.5 . . ?
N2B C7B H7BC 109.5 . . ?
H7BA C7B H7BC 109.5 . . ?
H7BB C7B H7BC 109.5 . . ?
C17 B1 C9 111.30(16) . . ?
C17 B1 C1 108.65(15) . . ?
C9 B1 C1 110.05(16) . . ?
C17 B1 C25 109.96(16) . . ?
C9 B1 C25 107.23(15) . . ?
C1 B1 C25 109.64(16) . . ?
C8 C1 C2 115.32(18) . . ?
C8 C1 B1 122.63(17) . . ?
C2 C1 B1 122.05(17) . . ?
C3 C2 C1 122.79(18) . . ?
C3 C2 H2A 118.6 . . ?
C1 C2 H2A 118.6 . . ?
C5 C3 C2 120.59(19) . . ?
C5 C3 C4 118.68(18) . . ?
C2 C3 C4 120.73(18) . . ?
F1 C4 F3 106.63(17) . . ?
F1 C4 F2 105.60(17) . . ?
F3 C4 F2 105.01(17) . . ?
F1 C4 C3 113.63(17) . . ?
F3 C4 C3 112.99(17) . . ?
F2 C4 C3 112.28(17) . . ?
C3 C5 C6 118.04(18) . . ?
C3 C5 H5A 121.0 . . ?
C6 C5 H5A 121.0 . . ?
C5 C6 C8 121.03(18) . . ?
C5 C6 C7 118.36(18) . . ?
C8 C6 C7 120.58(18) . . ?
F6 C7 F4 106.36(17) . . ?
F6 C7 F5 106.84(17) . . ?
F4 C7 F5 106.01(17) . . ?
F6 C7 C6 112.95(17) . . ?
F4 C7 C6 111.99(17) . . ?
F5 C7 C6 112.22(17) . . ?
C6 C8 C1 122.17(19) . . ?
C6 C8 H8A 118.9 . . ?
C1 C8 H8A 118.9 . . ?
C16 C9 C10 115.29(18) . . ?
C16 C9 B1 123.19(17) . . ?
C10 C9 B1 121.05(17) . . ?
C11 C10 C9 122.84(19) . . ?
C11 C10 H10A 118.6 . . ?
C9 C10 H10A 118.6 . . ?
C13 C11 C10 120.52(19) . . ?
C13 C11 C12 119.90(19) . . ?
C10 C11 C12 119.43(19) . . ?
F8 C12 F9 106.58(19) . . ?
F8 C12 F7 106.68(19) . . ?
F9 C12 F7 105.7(2) . . ?
F8 C12 C11 113.11(19) . . ?
F9 C12 C11 112.92(18) . . ?
F7 C12 C11 111.34(19) . . ?
C11 C13 C14 118.10(19) . . ?
C11 C13 H13A 120.9 . . ?
C14 C13 H13A 120.9 . . ?
C13 C14 C16 121.13(19) . . ?
C13 C14 C15 119.17(18) . . ?
C16 C14 C15 119.70(18) . . ?
F10 C15 F11 106.23(17) . . ?
F10 C15 F12 105.96(17) . . ?
F11 C15 F12 105.87(17) . . ?
F10 C15 C14 113.07(18) . . ?
F11 C15 C14 112.27(17) . . ?
F12 C15 C14 112.87(17) . . ?
C14 C16 C9 122.05(19) . . ?
C14 C16 H16A 119.0 . . ?
C9 C16 H16A 119.0 . . ?
C18 C17 C24 115.54(18) . . ?
C18 C17 B1 122.37(18) . . ?
C24 C17 B1 121.97(18) . . ?
C19 C18 C17 122.44(19) . . ?
C19 C18 H18A 118.8 . . ?
C17 C18 H18A 118.8 . . ?
C21 C19 C18 120.78(19) . . ?
C21 C19 C20 120.33(18) . . ?
C18 C19 C20 118.87(19) . . ?
F15 C20 F14 105.63(18) . . ?
F15 C20 F13 105.72(18) . . ?
F14 C20 F13 106.7(2) . . ?
F15 C20 C19 113.40(19) . . ?
F14 C20 C19 112.48(18) . . ?
F13 C20 C19 112.36(18) . . ?
C22 C21 C19 117.98(18) . . ?
C22 C21 H21A 121.0 . . ?
C19 C21 H21A 121.0 . . ?
C21 C22 C24 121.06(19) . . ?
C21 C22 C23 120.56(18) . . ?
C24 C22 C23 118.38(19) . . ?
F16 C23 F17 106.69(17) . . ?
F16 C23 F18 106.40(18) . . ?
F17 C23 F18 105.55(18) . . ?
F16 C23 C22 113.35(19) . . ?
F17 C23 C22 112.07(18) . . ?
F18 C23 C22 112.25(18) . . ?
C22 C24 C17 122.19(19) . . ?
C22 C24 H24A 118.9 . . ?
C17 C24 H24A 118.9 . . ?
C32 C25 C26 114.88(19) . . ?
C32 C25 B1 121.80(17) . . ?
C26 C25 B1 123.32(18) . . ?
C27 C26 C25 122.91(19) . . ?
C27 C26 H26A 118.5 . . ?
C25 C26 H26A 118.5 . . ?
C29 C27 C26 120.54(19) . . ?
C29 C27 C28 119.70(19) . . ?
C26 C27 C28 119.75(19) . . ?
F21 C28 F19 107.1(2) . . ?
F21 C28 F20 106.09(19) . . ?
F19 C28 F20 104.66(18) . . ?
F21 C28 C27 112.66(18) . . ?
F19 C28 C27 112.62(18) . . ?
F20 C28 C27 113.07(18) . . ?
C27 C29 C30 117.9(2) . . ?
C27 C29 H29A 121.1 . . ?
C30 C29 H29A 121.1 . . ?
C32 C30 C29 121.03(19) . . ?
C32 C30 C31 119.48(19) . . ?
C29 C30 C31 119.4(2) . . ?
F23 C31 F22 106.4(2) . . ?
F23 C31 F24 105.9(2) . . ?
F22 C31 F24 104.65(19) . . ?
F23 C31 C30 113.25(19) . . ?
F22 C31 C30 113.4(2) . . ?
F24 C31 C30 112.52(19) . . ?
C30 C32 C25 122.64(19) . . ?
C30 C32 H32A 118.7 . . ?
C25 C32 H32A 118.7 . . ?

loop_
_geom_bond_atom_site_label_1
_geom_bond_atom_site_label_2
_geom_bond_distance
_geom_bond_site_symmetry_2
_geom_bond_publ_flag
C5A N1A 1.456(3) . ?
C5A H5AA 0.9800 . ?
C5A H5AB 0.9800 . ?
C5A H5AC 0.9800 . ?
C4A N1A 1.468(3) . ?
C4A H4AA 0.9800 . ?
C4A H4AB 0.9800 . ?
C4A H4AC 0.9800 . ?
N1A C1A 1.376(3) . ?
C1A C2A 1.390(3) . ?
C1A C3A 1.448(3) 2_556 ?
C2A C3A 1.389(3) . ?
C2A H2AD 0.9500 . ?
C3A N2A 1.376(3) . ?
C3A C1A 1.448(3) 2_556 ?
N2A C6A 1.454(3) . ?
N2A C7A 1.468(3) . ?
C6A H6AA 0.9800 . ?
C6A H6AB 0.9800 . ?
C6A H6AC 0.9800 . ?
C7A H7AA 0.9800 . ?
C7A H7AB 0.9800 . ?
C7A H7AC 0.9800 . ?
C5B N1B 1.457(3) . ?
C5B H5BA 0.9800 . ?
C5B H5BB 0.9800 . ?
C5B H5BC 0.9800 . ?
C4B N1B 1.465(3) . ?
C4B H4BA 0.9800 . ?
C4B H4BB 0.9800 . ?
C4B H4BC 0.9800 . ?
N1B C1B 1.381(3) . ?
C1B C2B 1.390(3) . ?
C1B C3B 1.443(3) 2_755 ?
C2B C3B 1.397(3) . ?
C2B H2BD 0.9500 . ?
C3B N2B 1.375(3) . ?
C3B C1B 1.443(3) 2_755 ?
N2B C6B 1.452(3) . ?
N2B C7B 1.464(3) . ?
C6B H6BA 0.9800 . ?
C6B H6BB 0.9800 . ?
C6B H6BC 0.9800 . ?
C7B H7BA 0.9800 . ?
C7B H7BB 0.9800 . ?
C7B H7BC 0.9800 . ?
B1 C17 1.633(3) . ?
B1 C9 1.644(3) . ?
B1 C1 1.646(3) . ?
B1 C25 1.651(3) . ?
C1 C8 1.399(3) . ?
C1 C2 1.405(3) . ?
C2 C3 1.387(3) . ?
C2 H2A 0.9500 . ?
C3 C5 1.384(3) . ?
C3 C4 1.495(3) . ?
C4 F1 1.331(2) . ?
C4 F3 1.333(2) . ?
C4 F2 1.344(2) . ?
C5 C6 1.388(3) . ?
C5 H5A 0.9500 . ?
C6 C8 1.392(3) . ?
C6 C7 1.499(3) . ?
C7 F6 1.334(2) . ?
C7 F4 1.338(2) . ?
C7 F5 1.340(2) . ?
C8 H8A 0.9500 . ?
C9 C16 1.400(3) . ?
C9 C10 1.404(3) . ?
C10 C11 1.388(3) . ?
C10 H10A 0.9500 . ?
C11 C13 1.384(3) . ?
C11 C12 1.498(3) . ?
C12 F8 1.329(3) . ?
C12 F9 1.331(3) . ?
C12 F7 1.336(3) . ?
C13 C14 1.385(3) . ?
C13 H13A 0.9500 . ?
C14 C16 1.394(3) . ?
C14 C15 1.494(3) . ?
C15 F10 1.337(3) . ?
C15 F11 1.341(2) . ?
C15 F12 1.344(2) . ?
C16 H16A 0.9500 . ?
C17 C18 1.403(3) . ?
C17 C24 1.403(3) . ?
C18 C19 1.391(3) . ?
C18 H18A 0.9500 . ?
C19 C21 1.388(3) . ?
C19 C20 1.493(3) . ?
C20 F15 1.331(2) . ?
C20 F14 1.332(3) . ?
C20 F13 1.333(3) . ?
C21 C22 1.386(3) . ?
C21 H21A 0.9500 . ?
C22 C24 1.392(3) . ?
C22 C23 1.494(3) . ?
C23 F16 1.329(2) . ?
C23 F17 1.341(3) . ?
C23 F18 1.342(3) . ?
C24 H24A 0.9500 . ?
C25 C32 1.401(3) . ?
C25 C26 1.402(3) . ?
C26 C27 1.390(3) . ?
C26 H26A 0.9500 . ?
C27 C29 1.387(3) . ?
C27 C28 1.490(3) . ?
C28 F21 1.317(3) . ?
C28 F19 1.332(3) . ?
C28 F20 1.333(3) . ?
C29 C30 1.387(3) . ?
C29 H29A 0.9500 . ?
C30 C32 1.385(3) . ?
C30 C31 1.488(3) . ?
C31 F23 1.333(3) . ?
C31 F22 1.335(3) . ?
C31 F24 1.338(3) . ?
C32 H32A 0.9500 . ?

loop_
_geom_torsion_atom_site_label_1
_geom_torsion_atom_site_label_2
_geom_torsion_atom_site_label_3
_geom_torsion_atom_site_label_4
_geom_torsion
_geom_torsion_site_symmetry_1
_geom_torsion_site_symmetry_2
_geom_torsion_site_symmetry_3
_geom_torsion_site_symmetry_4
_geom_torsion_publ_flag
C5A N1A C1A C2A -17.5(3) . . . . ?
C4A N1A C1A C2A 132.3(2) . . . . ?
C5A N1A C1A C3A 164.4(2) . . . 2_556 ?
C4A N1A C1A C3A -45.8(3) . . . 2_556 ?
N1A C1A C2A C3A -171.4(2) . . . . ?
C3A C1A C2A C3A 6.8(3) 2_556 . . . ?
C1A C2A C3A N2A 171.13(19) . . . . ?
C1A C2A C3A C1A -6.8(3) . . . 2_556 ?
C2A C3A N2A C6A 14.8(3) . . . . ?
C1A C3A N2A C6A -167.42(19) 2_556 . . . ?
C2A C3A N2A C7A -132.2(2) . . . . ?
C1A C3A N2A C7A 45.6(3) 2_556 . . . ?
C5B N1B C1B C2B -18.2(3) . . . . ?
C4B N1B C1B C2B 130.4(2) . . . . ?
C5B N1B C1B C3B 163.1(2) . . . 2_755 ?
C4B N1B C1B C3B -48.4(3) . . . 2_755 ?
N1B C1B C2B C3B -172.71(19) . . . . ?
C3B C1B C2B C3B 6.1(3) 2_755 . . . ?
C1B C2B C3B N2B 172.83(19) . . . . ?
C1B C2B C3B C1B -6.1(3) . . . 2_755 ?
C2B C3B N2B C6B 13.8(3) . . . . ?
C1B C3B N2B C6B -167.35(19) 2_755 . . . ?
C2B C3B N2B C7B -134.4(2) . . . . ?
C1B C3B N2B C7B 44.4(3) 2_755 . . . ?
C17 B1 C1 C8 23.9(3) . . . . ?
C9 B1 C1 C8 -98.2(2) . . . . ?
C25 B1 C1 C8 144.11(18) . . . . ?
C17 B1 C1 C2 -156.20(18) . . . . ?
C9 B1 C1 C2 81.7(2) . . . . ?
C25 B1 C1 C2 -36.0(2) . . . . ?
C8 C1 C2 C3 -2.2(3) . . . . ?
B1 C1 C2 C3 177.95(19) . . . . ?
C1 C2 C3 C5 1.1(3) . . . . ?
C1 C2 C3 C4 -178.40(18) . . . . ?
C5 C3 C4 F1 -167.19(18) . . . . ?
C2 C3 C4 F1 12.4(3) . . . . ?
C5 C3 C4 F3 -45.5(3) . . . . ?
C2 C3 C4 F3 134.0(2) . . . . ?
C5 C3 C4 F2 73.0(2) . . . . ?
C2 C3 C4 F2 -107.4(2) . . . . ?
C2 C3 C5 C6 1.1(3) . . . . ?
C4 C3 C5 C6 -179.30(18) . . . . ?
C3 C5 C6 C8 -2.3(3) . . . . ?
C3 C5 C6 C7 175.90(18) . . . . ?
C5 C6 C7 F6 159.81(18) . . . . ?
C8 C6 C7 F6 -22.0(3) . . . . ?
C5 C6 C7 F4 -80.1(2) . . . . ?
C8 C6 C7 F4 98.1(2) . . . . ?
C5 C6 C7 F5 39.0(3) . . . . ?
C8 C6 C7 F5 -142.82(19) . . . . ?
C5 C6 C8 C1 1.2(3) . . . . ?
C7 C6 C8 C1 -176.93(18) . . . . ?
C2 C1 C8 C6 1.0(3) . . . . ?
B1 C1 C8 C6 -179.13(18) . . . . ?
C17 B1 C9 C16 -143.34(19) . . . . ?
C1 B1 C9 C16 -22.8(3) . . . . ?
C25 B1 C9 C16 96.4(2) . . . . ?
C17 B1 C9 C10 44.9(2) . . . . ?
C1 B1 C9 C10 165.36(17) . . . . ?
C25 B1 C9 C10 -75.4(2) . . . . ?
C16 C9 C10 C11 -2.8(3) . . . . ?
B1 C9 C10 C11 169.57(19) . . . . ?
C9 C10 C11 C13 1.7(3) . . . . ?
C9 C10 C11 C12 -174.0(2) . . . . ?
C13 C11 C12 F8 27.6(3) . . . . ?
C10 C11 C12 F8 -156.8(2) . . . . ?
C13 C11 C12 F9 148.7(2) . . . . ?
C10 C11 C12 F9 -35.6(3) . . . . ?
C13 C11 C12 F7 -92.6(3) . . . . ?
C10 C11 C12 F7 83.1(3) . . . . ?
C10 C11 C13 C14 0.5(3) . . . . ?
C12 C11 C13 C14 176.12(19) . . . . ?
C11 C13 C14 C16 -1.3(3) . . . . ?
C11 C13 C14 C15 178.38(19) . . . . ?
C13 C14 C15 F10 -89.9(2) . . . . ?
C16 C14 C15 F10 89.8(2) . . . . ?
C13 C14 C15 F11 30.3(3) . . . . ?
C16 C14 C15 F11 -150.06(19) . . . . ?
C13 C14 C15 F12 149.82(19) . . . . ?
C16 C14 C15 F12 -30.5(3) . . . . ?
C13 C14 C16 C9 0.0(3) . . . . ?
C15 C14 C16 C9 -179.69(19) . . . . ?
C10 C9 C16 C14 2.0(3) . . . . ?
B1 C9 C16 C14 -170.23(18) . . . . ?
C9 B1 C17 C18 -151.65(18) . . . . ?
C1 B1 C17 C18 87.0(2) . . . . ?
C25 B1 C17 C18 -33.0(2) . . . . ?
C9 B1 C17 C24 32.5(2) . . . . ?
C1 B1 C17 C24 -88.9(2) . . . . ?
C25 B1 C17 C24 151.13(18) . . . . ?
C24 C17 C18 C19 -0.2(3) . . . . ?
B1 C17 C18 C19 -176.35(18) . . . . ?
C17 C18 C19 C21 0.0(3) . . . . ?
C17 C18 C19 C20 -178.55(18) . . . . ?
C21 C19 C20 F15 4.5(3) . . . . ?
C18 C19 C20 F15 -176.93(18) . . . . ?
C21 C19 C20 F14 124.3(2) . . . . ?
C18 C19 C20 F14 -57.1(3) . . . . ?
C21 C19 C20 F13 -115.3(2) . . . . ?
C18 C19 C20 F13 63.3(3) . . . . ?
C18 C19 C21 C22 0.3(3) . . . . ?
C20 C19 C21 C22 178.81(19) . . . . ?
C19 C21 C22 C24 -0.3(3) . . . . ?
C19 C21 C22 C23 178.70(19) . . . . ?
C21 C22 C23 F16 9.4(3) . . . . ?
C24 C22 C23 F16 -171.49(18) . . . . ?
C21 C22 C23 F17 -111.4(2) . . . . ?
C24 C22 C23 F17 67.7(2) . . . . ?
C21 C22 C23 F18 130.0(2) . . . . ?
C24 C22 C23 F18 -50.9(3) . . . . ?
C21 C22 C24 C17 0.1(3) . . . . ?
C23 C22 C24 C17 -178.95(18) . . . . ?
C18 C17 C24 C22 0.2(3) . . . . ?
B1 C17 C24 C22 176.31(18) . . . . ?
C17 B1 C25 C32 87.8(2) . . . . ?
C9 B1 C25 C32 -151.11(18) . . . . ?
C1 B1 C25 C32 -31.6(2) . . . . ?
C17 B1 C25 C26 -93.1(2) . . . . ?
C9 B1 C25 C26 28.0(2) . . . . ?
C1 B1 C25 C26 147.47(18) . . . . ?
C32 C25 C26 C27 2.4(3) . . . . ?
B1 C25 C26 C27 -176.76(18) . . . . ?
C25 C26 C27 C29 0.6(3) . . . . ?
C25 C26 C27 C28 -178.83(18) . . . . ?
C29 C27 C28 F21 -95.3(2) . . . . ?
C26 C27 C28 F21 84.1(3) . . . . ?
C29 C27 C28 F19 143.4(2) . . . . ?
C26 C27 C28 F19 -37.2(3) . . . . ?
C29 C27 C28 F20 25.0(3) . . . . ?
C26 C27 C28 F20 -155.63(19) . . . . ?
C26 C27 C29 C30 -2.4(3) . . . . ?
C28 C27 C29 C30 176.98(19) . . . . ?
C27 C29 C30 C32 1.2(3) . . . . ?
C27 C29 C30 C31 177.88(19) . . . . ?
C32 C30 C31 F23 -160.2(2) . . . . ?
C29 C30 C31 F23 23.0(3) . . . . ?
C32 C30 C31 F22 -38.9(3) . . . . ?
C29 C30 C31 F22 144.4(2) . . . . ?
C32 C30 C31 F24 79.7(3) . . . . ?
C29 C30 C31 F24 -97.1(2) . . . . ?
C29 C30 C32 C25 2.0(3) . . . . ?
C31 C30 C32 C25 -174.71(19) . . . . ?
C26 C25 C32 C30 -3.7(3) . . . . ?
B1 C25 C32 C30 175.53(18) . . . . ?
